data_2014457
loop_
_publ_author_name
'Karada\(g, Ahmet'
'Pa\,sao\(glu, H\"umeyra'
'Ka\,sta\,s, G\"okhan'
'B\"uy\"ukg\"ung\"or, Orhan'

_publ_section_title
;Polymeric
 \m-cyano-dicyanonickelate(II)-\m-cyano-<i>trans</i>-bis[<i>N</i>-(2-hydroxyethyl)ethylenediamine]cadmium(II)
;
_journal_issue 11
_journal_name_full 'Acta Crystallographica Section C'
_journal_page_first m581
_journal_page_last m583
_journal_paper_doi 10.1107/S0108270104021493
_journal_volume 60
_journal_year 2004
_chemical_formula_iupac '[Cd Ni (C N)4 (C4 H12 N2 O)2]'
_chemical_formula_moiety 'C12 H24 Cd N8 Ni O2'
_chemical_formula_sum 'C12 H24 Cd N8 Ni O2'
_chemical_formula_weight 483.50
_chemical_name_common
;
catena-poly[trans-bis[N-(2-hydroxyethyl)ethylenediamine]cadmium(II)-\m-cyano-
dicyanonickelate(II)-\m-cyano]
;
_chemical_name_systematic
;
catena-poly[[\m-cyano-1:2\k^2^C:N-dicyano-1\k^2^C-trans-bis[N-(2-
hydroxyethyl)ethane-1,2-diamine-2\k^2^N,N']cadmium(II)nickel(II)]-\m-cyano-
1:2'\k^2^C:N]
;
_space_group_IT_number 15
_symmetry_cell_setting monoclinic
_symmetry_space_group_name_Hall '-C 2yc'
_symmetry_space_group_name_H-M 'C 1 2/c 1'
_atom_sites_solution_hydrogens geom
_atom_sites_solution_primary direct
_atom_sites_solution_secondary difmap
_audit_creation_method SHELXL-97
_cell_angle_alpha 90.00
_cell_angle_beta 103.046(4)
_cell_angle_gamma 90.00
_cell_formula_units_Z 4
_cell_length_a 10.0637(5)
_cell_length_b 11.1455(8)
_cell_length_c 17.5089(9)
_cell_measurement_reflns_used 26673
_cell_measurement_temperature 293(2)
_cell_measurement_theta_max 28.86
_cell_measurement_theta_min 2.39
_cell_volume 1913.2(2)
_computing_cell_refinement X-AREA
_computing_data_collection 'X-AREA (Stoe & Cie, 2002)'
_computing_data_reduction 'X-RED32 (Stoe & Cie, 2002)'
_computing_molecular_graphics 'ORTEP-3 for Windows (Farrugia, 1997)'
_computing_publication_material 'WinGX (Farrugia, 1999)'
_computing_structure_refinement 'SHELXL97 (Sheldrick, 1997)'
_computing_structure_solution 'SHELXS97 (Sheldrick, 1990)'
_diffrn_ambient_temperature 293(2)
_diffrn_detector_area_resol_mean 6.67
_diffrn_measured_fraction_theta_full 0.996
_diffrn_measured_fraction_theta_max 0.996
_diffrn_measurement_device_type 'STOE IPDS-II'
_diffrn_measurement_method 'rotation method'
_diffrn_radiation_monochromator graphite
_diffrn_radiation_source 'fine-focus sealed tube'
_diffrn_radiation_type MoK\a
_diffrn_radiation_wavelength 0.71073
_diffrn_reflns_av_R_equivalents 0.0592
_diffrn_reflns_av_sigmaI/netI 0.0276
_diffrn_reflns_limit_h_max 13
_diffrn_reflns_limit_h_min -13
_diffrn_reflns_limit_k_max 14
_diffrn_reflns_limit_k_min -14
_diffrn_reflns_limit_l_max 23
_diffrn_reflns_limit_l_min -23
_diffrn_reflns_number 14985
_diffrn_reflns_theta_full 28.68
_diffrn_reflns_theta_max 28.68
_diffrn_reflns_theta_min 2.39
_diffrn_standards_decay_% 0
_diffrn_standards_number 0
_exptl_absorpt_coefficient_mu 2.117
_exptl_absorpt_correction_T_max 0.744
_exptl_absorpt_correction_T_min 0.376
_exptl_absorpt_correction_type integration
_exptl_absorpt_process_details '(X-RED32; Stoe & Cie, 2002)'
_exptl_crystal_colour light-yellow
_exptl_crystal_density_diffrn 1.679
_exptl_crystal_density_method 'not measured'
_exptl_crystal_description prism
_exptl_crystal_F_000 976
_exptl_crystal_size_max 0.580
_exptl_crystal_size_mid 0.400
_exptl_crystal_size_min 0.140
_refine_diff_density_max 0.296
_refine_diff_density_min -0.787
_refine_ls_extinction_method none
_refine_ls_goodness_of_fit_ref 1.053
_refine_ls_hydrogen_treatment refall
_refine_ls_matrix_type full
_refine_ls_number_parameters 159
_refine_ls_number_reflns 2457
_refine_ls_number_restraints 0
_refine_ls_restrained_S_all 1.053
_refine_ls_R_factor_all 0.0187
_refine_ls_R_factor_gt 0.0162
_refine_ls_shift/su_max 0.020
_refine_ls_shift/su_mean 0.001
_refine_ls_structure_factor_coef Fsqd
_refine_ls_weighting_details 'calc w=1/[\s^2^(Fo^2^)+(0.0096P)^2^+1.3234P] where P=(Fo^2^+2Fc^2^)/3'
_refine_ls_weighting_scheme calc
_refine_ls_wR_factor_gt 0.0352
_refine_ls_wR_factor_ref 0.0358
_reflns_number_gt 2292
_reflns_number_total 2457
_reflns_threshold_expression I>2\s(I)
_cod_data_source_file fa1079.cif
_cod_data_source_block I
_cod_original_cell_volume 1913.20(19)
_cod_original_sg_symbol_H-M 'C 2/c'
_cod_database_code 2014457
_cod_database_fobs_code 2014457

loop_
_symmetry_equiv_pos_as_xyz
'x, y, z'
'-x, y, -z+1/2'
'x+1/2, y+1/2, z'
'-x+1/2, y+1/2, -z+1/2'
'-x, -y, -z'
'x, -y, z-1/2'
'-x+1/2, -y+1/2, -z'
'x+1/2, -y+1/2, z-1/2'

loop_
_atom_site_label
_atom_site_fract_x
_atom_site_fract_y
_atom_site_fract_z
_atom_site_U_iso_or_equiv
_atom_site_adp_type
_atom_site_calc_flag
_atom_site_refinement_flags
_atom_site_occupancy
_atom_site_disorder_assembly
_atom_site_disorder_group
_atom_site_type_symbol
C1 0.01262(14) 0.58290(13) 0.90974(7) 0.0202(3) Uani d . 1 . . C
C2 0.00962(15) 0.35512(13) 0.94788(7) 0.0227(3) Uani d . 1 . . C
C3 0.29852(16) 0.85117(16) 0.73504(9) 0.0285(3) Uani d . 1 . . C
C4 0.20362(16) 0.88556(16) 0.65842(8) 0.0255(3) Uani d . 1 . . C
C5 -0.02385(16) 0.95032(14) 0.59495(7) 0.0242(3) Uani d . 1 . . C
C6 -0.15755(17) 0.99701(14) 0.60717(8) 0.0267(3) Uani d . 1 . . C
N1 0.01837(15) 0.63355(12) 0.85362(7) 0.0271(3) Uani d . 1 . . N
N2 0.01536(17) 0.26755(13) 0.91443(7) 0.0336(3) Uani d . 1 . . N
N3 0.24045(14) 0.74985(13) 0.77032(7) 0.0249(2) Uani d . 1 . . N
N4 0.06834(12) 0.91869(11) 0.67036(6) 0.0185(2) Uani d . 1 . . N
O1 -0.13789(13) 1.09084(11) 0.66356(6) 0.0297(2) Uani d . 1 . . O
Ni1 0.0000 0.5000 1.0000 0.01617(6) Uani d S 1 . . Ni
Cd1 0.0000 0.766835(12) 0.7500 0.01520(4) Uani d S 1 . . Cd
H3A 0.3116(19) 0.9192(19) 0.7711(9) 0.029(5) Uiso d . 1 . . H
H3B 0.384(2) 0.8294(19) 0.7247(10) 0.034(5) Uiso d . 1 . . H
H4A 0.243(2) 0.953(2) 0.6340(10) 0.034(5) Uiso d . 1 . . H
H4B 0.1885(19) 0.8193(19) 0.6236(9) 0.028(5) Uiso d . 1 . . H
H5A -0.0411(19) 0.8809(18) 0.5624(9) 0.027(4) Uiso d . 1 . . H
H5B 0.0169(18) 1.0126(17) 0.5682(9) 0.023(4) Uiso d . 1 . . H
H6A -0.210(2) 0.9326(19) 0.6276(10) 0.032(5) Uiso d . 1 . . H
H6B -0.212(2) 1.025(2) 0.5585(10) 0.035(5) Uiso d . 1 . . H
H1A 0.250(2) 0.686(2) 0.7474(11) 0.039(6) Uiso d . 1 . . H
H1B 0.282(2) 0.742(2) 0.8161(12) 0.038(6) Uiso d . 1 . . H
H2 0.075(2) 0.9811(18) 0.7001(9) 0.027(5) Uiso d . 1 . . H
H11 -0.107(2) 1.142(2) 0.6454(11) 0.038(6) Uiso d . 1 . . H

loop_
_atom_site_aniso_label
_atom_site_aniso_U_11
_atom_site_aniso_U_22
_atom_site_aniso_U_33
_atom_site_aniso_U_12
_atom_site_aniso_U_13
_atom_site_aniso_U_23
C1 0.0243(7) 0.0167(6) 0.0201(5) 0.0021(5) 0.0061(5) 0.0004(5)
C2 0.0294(7) 0.0213(7) 0.0181(5) 0.0008(6) 0.0068(5) 0.0033(5)
C3 0.0206(7) 0.0347(9) 0.0314(7) -0.0018(6) 0.0083(6) -0.0027(6)
C4 0.0247(7) 0.0282(7) 0.0276(6) -0.0005(6) 0.0142(6) 0.0014(6)
C5 0.0359(8) 0.0211(7) 0.0166(5) 0.0030(6) 0.0081(5) 0.0034(5)
C6 0.0297(8) 0.0253(8) 0.0236(6) 0.0016(6) 0.0032(6) 0.0068(5)
N1 0.0361(7) 0.0244(7) 0.0224(5) 0.0028(5) 0.0096(5) 0.0064(5)
N2 0.0479(9) 0.0229(7) 0.0310(6) 0.0019(6) 0.0111(6) -0.0024(5)
N3 0.0257(6) 0.0266(6) 0.0217(5) 0.0052(5) 0.0037(5) 0.0005(5)
N4 0.0231(6) 0.0167(5) 0.0175(5) 0.0007(4) 0.0081(4) -0.0002(4)
O1 0.0365(6) 0.0231(6) 0.0337(5) 0.0049(5) 0.0168(5) 0.0040(5)
Ni1 0.02214(12) 0.01380(12) 0.01306(9) 0.00100(8) 0.00501(8) 0.00259(7)
Cd1 0.02117(7) 0.01314(7) 0.01215(6) 0.000 0.00559(4) 0.000

loop_
_atom_type_symbol
_atom_type_description
_atom_type_scat_dispersion_real
_atom_type_scat_dispersion_imag
_atom_type_scat_source
C C 0.0033 0.0016 'International Tables Vol C Tables 4.2.6.8 and 6.1.1.4'
H H 0.0000 0.0000 'International Tables Vol C Tables 4.2.6.8 and 6.1.1.4'
N N 0.0061 0.0033 'International Tables Vol C Tables 4.2.6.8 and 6.1.1.4'
O O 0.0106 0.0060 'International Tables Vol C Tables 4.2.6.8 and 6.1.1.4'
Ni Ni 0.3393 1.1124 'International Tables Vol C Tables 4.2.6.8 and 6.1.1.4'
Cd Cd -0.8075 1.2024 'International Tables Vol C Tables 4.2.6.8 and 6.1.1.4'

loop_
_geom_angle_atom_site_label_1
_geom_angle_atom_site_label_2
_geom_angle_atom_site_label_3
_geom_angle_site_symmetry_1
_geom_angle_site_symmetry_3
_geom_angle
_geom_angle_publ_flag
N1 C1 Ni1 . . 178.95(14) yes
N2 C2 Ni1 . . 178.53(12) yes
N3 C3 C4 . . 109.67(13) ?
N3 C3 H3A . . 109.5(10) ?
C4 C3 H3A . . 110.1(11) ?
N3 C3 H3B . . 110.3(13) ?
C4 C3 H3B . . 108.3(10) ?
H3A C3 H3B . . 109.1(16) ?
N4 C4 C3 . . 110.95(11) ?
N4 C4 H4A . . 110.3(12) ?
C3 C4 H4A . . 109.9(11) ?
N4 C4 H4B . . 105.5(11) ?
C3 C4 H4B . . 110.5(11) ?
H4A C4 H4B . . 109.5(14) ?
N4 C5 C6 . . 110.96(11) ?
N4 C5 H5A . . 109.5(11) ?
C6 C5 H5A . . 108.6(11) ?
N4 C5 H5B . . 110.6(10) ?
C6 C5 H5B . . 108.0(11) ?
H5A C5 H5B . . 109.1(13) ?
O1 C6 C5 . . 111.42(13) ?
O1 C6 H6A . . 106.3(10) ?
C5 C6 H6A . . 111.3(11) ?
O1 C6 H6B . . 110.3(13) ?
C5 C6 H6B . . 109.5(12) ?
H6A C6 H6B . . 108.0(17) ?
C1 N1 Cd1 . . 167.30(12) yes
C3 N3 Cd1 . . 111.37(9) ?
C3 N3 H1A . . 110.5(14) ?
Cd1 N3 H1A . . 102.9(15) ?
C3 N3 H1B . . 109.2(16) ?
Cd1 N3 H1B . . 115.9(15) ?
H1A N3 H1B . . 107(2) ?
C4 N4 C5 . . 110.38(10) ?
C4 N4 Cd1 . . 107.62(9) ?
C5 N4 Cd1 . . 119.06(9) ?
C4 N4 H2 . . 110.1(13) ?
C5 N4 H2 . . 107.0(12) ?
Cd1 N4 H2 . . 102.2(12) ?
C6 O1 H11 . . 105.5(16) ?
C1 Ni1 C1 5_567 . 180.0000(10) ?
C1 Ni1 C2 . . 89.62(6) yes
C2 Ni1 C2 5_567 . 180.0000(10) ?
N1 Cd1 N1 . 2_556 100.36(7) ?
N1 Cd1 N3 . . 86.16(5) yes
N1 Cd1 N3 2_556 . 87.98(5) ?
N3 Cd1 N3 2_556 . 170.84(7) ?
N1 Cd1 N4 . 2_556 88.84(4) ?
N3 Cd1 N4 . 2_556 112.77(4) ?
N1 Cd1 N4 . . 157.96(5) yes
N1 Cd1 N4 2_556 . 88.84(4) ?
N3 Cd1 N4 2_556 . 112.77(4) ?
N3 Cd1 N4 . . 74.10(4) ?
N4 Cd1 N4 2_556 . 89.86(6) ?

loop_
_geom_bond_atom_site_label_1
_geom_bond_atom_site_label_2
_geom_bond_site_symmetry_2
_geom_bond_distance
_geom_bond_publ_flag
C1 N1 . 1.1459(17) yes
C1 Ni1 . 1.8595(13) yes
C2 N2 . 1.146(2) yes
C2 Ni1 . 1.8680(15) yes
C3 N3 . 1.470(2) ?
C3 C4 . 1.510(2) ?
C3 H3A . 0.977(19) ?
C3 H3B . 0.95(2) ?
C4 N4 . 1.4704(18) ?
C4 H4A . 0.99(2) ?
C4 H4B . 0.948(19) ?
C5 N4 . 1.4750(17) ?
C5 C6 . 1.502(2) ?
C5 H5A . 0.953(19) ?
C5 H5B . 0.978(18) ?
C6 O1 . 1.4211(19) ?
C6 H6A . 1.00(2) ?
C6 H6B . 0.952(19) ?
N1 Cd1 . 2.3198(12) yes
N3 Cd1 . 2.3726(13) yes
N3 H1A . 0.83(2) ?
N3 H1B . 0.82(2) ?
N4 Cd1 . 2.3905(11) yes
N4 H2 . 0.862(19) ?
O1 H11 . 0.75(2) ?
Ni1 C1 5_567 1.8595(13) ?
Ni1 C2 5_567 1.8680(15) ?
Cd1 N1 2_556 2.3198(12) ?
Cd1 N3 2_556 2.3726(14) ?
Cd1 N4 2_556 2.3905(11) ?

loop_
_geom_hbond_atom_site_label_D
_geom_hbond_atom_site_label_H
_geom_hbond_atom_site_label_A
_geom_hbond_site_symmetry_A
_geom_hbond_distance_DH
_geom_hbond_distance_HA
_geom_hbond_distance_DA
_geom_hbond_angle_DHA
N3 H1A O1 3_545 0.83(2) 2.30(2) 3.0276(17) 146(2)
N3 H1B N2 3 0.82(2) 2.59(2) 3.303(2) 145.4(19)
O1 H11 N2 2_566 0.75(2) 2.09(2) 2.8328(18) 173(2)

loop_
_geom_torsion_atom_site_label_1
_geom_torsion_atom_site_label_2
_geom_torsion_atom_site_label_3
_geom_torsion_atom_site_label_4
_geom_torsion_site_symmetry_4
_geom_torsion
N3 C3 C4 N4 . 58.78(17)
N4 C5 C6 O1 . 51.80(17)
C4 C3 N3 Cd1 . -37.56(15)
C3 C4 N4 C5 . -179.16(13)
C3 C4 N4 Cd1 . -47.74(15)
C6 C5 N4 C4 . -173.91(13)
C6 C5 N4 Cd1 . 60.94(14)
C1 N1 Cd1 N1 2_556 -141.5(6)
C1 N1 Cd1 N3 2_556 -55.8(6)
C1 N1 Cd1 N3 . 131.3(6)
C1 N1 Cd1 N4 2_556 18.3(6)
C1 N1 Cd1 N4 . 105.1(6)
C3 N3 Cd1 N1 . -160.49(10)
C3 N3 Cd1 N1 2_556 98.98(10)
C3 N3 Cd1 N4 2_556 -73.36(10)
C3 N3 Cd1 N4 . 9.61(9)
C4 N4 Cd1 N1 . 47.18(16)
C5 N4 Cd1 N1 . 173.65(11)
C4 N4 Cd1 N1 2_556 -68.26(9)
C5 N4 Cd1 N1 2_556 58.22(10)
C4 N4 Cd1 N3 2_556 -153.61(9)
C5 N4 Cd1 N3 2_556 -27.13(11)
C4 N4 Cd1 N3 . 19.97(9)
C5 N4 Cd1 N3 . 146.44(10)
C4 N4 Cd1 N4 2_556 133.74(10)
C5 N4 Cd1 N4 2_556 -99.78(10)
